data_4126601
loop_
_publ_author_name
'Guan, Liangyu'
'Holl, Maxwell Gargiulo'
'Pitts, Cody Ross'
'Struble, Mark D.'
'Siegler, Maxime A.'
'Lectka, Thomas'

_publ_section_title
;
 Through-Space Activation Can Override Substituent Effects in
 Electrophilic Aromatic Substitution.
;
_journal_name_full 'Journal of the American Chemical Society'
_journal_paper_doi 10.1021/jacs.7b09792
_journal_year 2017
_chemical_formula_moiety 'C23 H15 Br N2 O8'
_chemical_formula_sum 'C23 H15 Br N2 O8'
_chemical_formula_weight 527.28
_space_group_crystal_system monoclinic
_space_group_IT_number 7
_space_group_name_Hall 'P -2yac'
_space_group_name_H-M_alt 'P 1 n 1'
_symmetry_space_group_name_Hall 'P -2yac'
_symmetry_space_group_name_H-M 'P 1 n 1'
_atom_sites_solution_hydrogens geom
_atom_sites_solution_primary direct
_atom_sites_solution_secondary difmap
_audit_creation_method SHELXL-2014/7
_cell_angle_alpha 90
_cell_angle_beta 115.5506(16)
_cell_angle_gamma 90
_cell_formula_units_Z 4
_cell_length_a 14.14437(18)
_cell_length_b 10.66001(10)
_cell_length_c 14.34156(18)
_cell_measurement_reflns_used 15032
_cell_measurement_temperature 110(2)
_cell_measurement_theta_max 72.04
_cell_measurement_theta_min 3.64
_cell_volume 1950.93(5)
_computing_cell_refinement
;
CrysAlisPro, Agilent Technologies,
Version 1.171.36.32 (release 02-08-2013 CrysAlis171 .NET)
(compiled Aug  2 2013,16:46:58)
;
_computing_data_collection
;
CrysAlisPro, Agilent Technologies,
Version 1.171.36.32 (release 02-08-2013 CrysAlis171 .NET)
(compiled Aug  2 2013,16:46:58)
;
_computing_data_reduction
;
CrysAlisPro, Agilent Technologies,
Version 1.171.36.32 (release 02-08-2013 CrysAlis171 .NET)
(compiled Aug  2 2013,16:46:58)
;
_computing_molecular_graphics 'SHELXTL v6.10 (Sheldrick, 2008)'
_computing_publication_material 'SHELXTL v6.10 (Sheldrick, 2008)'
_computing_structure_refinement 'SHELXL-2014/7 (Sheldrick, 2015)'
_computing_structure_solution 'SHELXS-2014/7 (Sheldrick, 2015)'
_diffrn_ambient_temperature 110(2)
_diffrn_measured_fraction_theta_full 0.999
_diffrn_measured_fraction_theta_max 0.999
_diffrn_measurement_device_type 'SuperNova, Dual, Cu at zero, Atlas'
_diffrn_measurement_method '\w scans'
_diffrn_radiation_monochromator mirror
_diffrn_radiation_source 'SuperNova (Cu) X-ray Source'
_diffrn_radiation_type CuK\a
_diffrn_radiation_wavelength 1.54178
_diffrn_reflns_av_R_equivalents 0.0243
_diffrn_reflns_av_unetI/netI 0.0229
_diffrn_reflns_Laue_measured_fraction_full 0.999
_diffrn_reflns_Laue_measured_fraction_max 0.999
_diffrn_reflns_limit_h_max 17
_diffrn_reflns_limit_h_min -17
_diffrn_reflns_limit_k_max 13
_diffrn_reflns_limit_k_min -13
_diffrn_reflns_limit_l_max 16
_diffrn_reflns_limit_l_min -17
_diffrn_reflns_number 22369
_diffrn_reflns_point_group_measured_fraction_full 0.999
_diffrn_reflns_point_group_measured_fraction_max 0.999
_diffrn_reflns_theta_full 67.679
_diffrn_reflns_theta_max 71.891
_diffrn_reflns_theta_min 3.669
_exptl_absorpt_coefficient_mu 3.415
_exptl_absorpt_correction_T_max 0.741
_exptl_absorpt_correction_T_min 0.617
_exptl_absorpt_correction_type analytical
_exptl_absorpt_process_details
;
CrysAlisPro, Agilent Technologies,
Version 1.171.36.32 (release 02-08-2013 CrysAlis171 .NET)
(compiled Aug  2 2013,16:46:58)
Analytical numeric absorption correction using a multifaceted crystal
            model based on expressions derived by R.C. Clark & J.S. Reid.
(Clark, R. C. & Reid, J. S. (1995). Acta Cryst. A51, 887-897)
;
_exptl_crystal_colour colorless
_exptl_crystal_density_diffrn 1.795
_exptl_crystal_description block
_exptl_crystal_F_000 1064
_exptl_crystal_size_max 0.22
_exptl_crystal_size_mid 0.17
_exptl_crystal_size_min 0.12
_refine_diff_density_max 0.592
_refine_diff_density_min -0.440
_refine_diff_density_rms 0.059
_refine_ls_abs_structure_details
;
 Refined as an inversion twin.
;
_refine_ls_abs_structure_Flack 0.22(2)
_refine_ls_extinction_method none
_refine_ls_goodness_of_fit_ref 1.059
_refine_ls_hydrogen_treatment constr
_refine_ls_matrix_type full
_refine_ls_number_parameters 658
_refine_ls_number_reflns 6422
_refine_ls_number_restraints 153
_refine_ls_restrained_S_all 1.058
_refine_ls_R_factor_all 0.0335
_refine_ls_R_factor_gt 0.0320
_refine_ls_shift/su_max 0.004
_refine_ls_shift/su_mean 0.000
_refine_ls_structure_factor_coef Fsqd
_refine_ls_weighting_details 'w=1/[\s^2^(Fo^2^)+(0.0541P)^2^+0.9959P] where P=(Fo^2^+2Fc^2^)/3'
_refine_ls_weighting_scheme calc
_refine_ls_wR_factor_gt 0.0889
_refine_ls_wR_factor_ref 0.0903
_reflns_Friedel_coverage 0.997
_reflns_Friedel_fraction_full 0.999
_reflns_Friedel_fraction_max 0.999
_reflns_number_gt 6199
_reflns_number_total 6422
_reflns_threshold_expression 'I > 2\s(I)'
_cod_data_source_file ja7b09792_si_003.cif
_cod_data_source_block 8
_cod_database_code 4126601
_shelx_shelxl_version_number 2014/7
_shelx_space_group_comment
;
The symmetry employed for this shelxl refinement is uniquely defined
by the following loop, which should always be used as a source of
symmetry information in preference to the above space-group names.
They are only intended as comments.
;

loop_
_space_group_symop_operation_xyz
'x, y, z'
'x+1/2, -y, z+1/2'

loop_
_atom_site_label
_atom_site_type_symbol
_atom_site_fract_x
_atom_site_fract_y
_atom_site_fract_z
_atom_site_U_iso_or_equiv
_atom_site_adp_type
_atom_site_occupancy
_atom_site_site_symmetry_order
_atom_site_calc_flag
_atom_site_refinement_flags_posn
_atom_site_refinement_flags_adp
_atom_site_refinement_flags_occupancy
_atom_site_disorder_assembly
_atom_site_disorder_group
C1A C 0.2748(4) 0.7575(5) 0.1432(5) 0.0243(12) Uani 1 1 d . . . . .
H1A H 0.2738 0.6648 0.1317 0.029 Uiso 1 1 calc R U . . .
C2A C 0.1738(4) 0.7959(5) 0.1545(4) 0.0223(11) Uani 1 1 d . . . . .
H2A H 0.1075 0.7932 0.0891 0.027 Uiso 1 1 calc R U . . .
C3A C 0.1841(5) 0.6938(5) 0.2332(5) 0.0289(12) Uani 1 1 d . . . . .
H3A1 H 0.1586 0.6120 0.1988 0.035 Uiso 1 1 calc R U . . .
H3A2 H 0.1446 0.7161 0.2734 0.035 Uiso 1 1 calc R U . . .
C4A C 0.3057(4) 0.6898(5) 0.3045(5) 0.0271(12) Uani 1 1 d . . . . .
H4A1 H 0.3213 0.7136 0.3764 0.032 Uiso 1 1 calc R U . . .
H4A2 H 0.3346 0.6053 0.3045 0.032 Uiso 1 1 calc R U . . .
C5A C 0.3505(4) 0.7865(5) 0.2551(4) 0.0232(11) Uani 1 1 d . . . . .
H5A H 0.4262 0.7749 0.2718 0.028 Uiso 1 1 calc R U . . .
C6A C 0.3202(4) 0.9220(5) 0.2749(4) 0.0186(10) Uani 1 1 d . . . . .
C7A C 0.3686(4) 1.0429(5) 0.2496(4) 0.0206(10) Uani 1 1 d . . . . .
H7A H 0.4468 1.0442 0.2864 0.025 Uiso 1 1 calc R U . . .
C8A C 0.3189(4) 1.1509(5) 0.2813(4) 0.0228(11) Uani 1 1 d . . . . .
C9A C 0.3712(5) 1.2418(6) 0.3553(5) 0.0265(13) Uani 1 1 d . . . . .
H9A H 0.4453 1.2385 0.3928 0.032 Uiso 1 1 calc R U . . .
C10A C 0.3155(5) 1.3367(5) 0.3741(5) 0.0289(12) Uani 1 1 d . . . . .
H10A H 0.3515 1.3995 0.4239 0.035 Uiso 1 1 calc R U . . .
C11A C 0.2079(5) 1.3410(5) 0.3212(5) 0.0293(12) Uani 1 1 d . . . . .
H11A H 0.1703 1.4067 0.3350 0.035 Uiso 1 1 calc R U . . .
C12A C 0.1531(4) 1.2495(5) 0.2471(5) 0.0250(12) Uani 1 1 d . . . . .
H12A H 0.0788 1.2525 0.2112 0.030 Uiso 1 1 calc R U . . .
C13A C 0.2091(4) 1.1545(5) 0.2272(4) 0.0224(11) Uani 1 1 d . . . . .
C14A C 0.1635(4) 1.0490(5) 0.1480(4) 0.0205(11) Uani 1 1 d . . . . .
H14A H 0.0856 1.0552 0.1084 0.025 Uiso 1 1 calc R U . . .
C15A C 0.1985(4) 0.9242(5) 0.2109(4) 0.0195(10) Uani 1 1 d . . . . .
C16A C 0.3368(4) 0.9312(6) 0.3860(5) 0.0229(12) Uani 1 1 d . . . . .
C17A C 0.1576(4) 0.9316(5) 0.2944(4) 0.0204(11) Uani 1 1 d . . . . .
C18A C 0.3284(5) 1.0574(5) 0.1331(4) 0.0212(11) Uani 1 1 d . . . . .
C19A C 0.3897(5) 1.0728(5) 0.0807(5) 0.0243(12) Uani 1 1 d . . . . .
H19A H 0.4640 1.0739 0.1173 0.029 Uiso 1 1 calc R U . . .
C20A C 0.3410(4) 1.0870(5) -0.0276(5) 0.0245(11) Uani 1 1 d D . . . .
C21A C 0.2321(4) 1.0864(5) -0.0804(4) 0.0220(11) Uani 1 1 d D . . . .
C22A C 0.1706(4) 1.0748(5) -0.0273(4) 0.0205(11) Uani 1 1 d . . . . .
H22A H 0.0964 1.0770 -0.0634 0.025 Uiso 1 1 calc R U . . .
C23A C 0.2191(4) 1.0600(5) 0.0797(5) 0.0188(11) Uani 1 1 d . . . . .
N1A N 0.3735(4) 0.7657(4) 0.0465(4) 0.0257(10) Uani 1 1 d . . . . .
O1A O 0.3923(3) 0.8200(4) -0.0179(3) 0.0301(9) Uani 1 1 d . . . . .
O2A O 0.4170(3) 0.6740(4) 0.0976(4) 0.0335(10) Uani 1 1 d . . . . .
O3A O 0.2921(3) 0.8207(4) 0.0632(3) 0.0248(8) Uani 1 1 d . . . . .
O4A O 0.4175(3) 0.9377(4) 0.4637(3) 0.0308(9) Uani 1 1 d . . . . .
O5A O 0.2420(3) 0.9323(4) 0.3930(3) 0.0246(9) Uani 1 1 d . . . . .
O6A O 0.0712(3) 0.9387(4) 0.2848(4) 0.0304(9) Uani 1 1 d . . . . .
Br1 Br 0.43554(6) 1.10533(10) -0.08988(6) 0.0266(3) Uani 0.620(3) 1 d D U P A 1
N2A N 0.1787(8) 1.0951(11) -0.1891(6) 0.0327(6) Uani 0.620(3) 1 d D U P A 1
O7A O 0.2201(5) 1.0579(6) -0.2446(6) 0.0301(15) Uani 0.620(3) 1 d D U P A 1
O8A O 0.0860(5) 1.1370(7) -0.2275(6) 0.0334(16) Uani 0.620(3) 1 d D U P A 1
Br1C Br 0.15578(17) 1.11280(18) -0.22655(14) 0.0327(6) Uani 0.380(3) 1 d D U P A 2
N2C N 0.4055(9) 1.0993(12) -0.0792(9) 0.0266(3) Uani 0.380(3) 1 d D U P A 2
O7C O 0.4759(7) 1.1752(9) -0.0474(7) 0.0324(15) Uani 0.380(3) 1 d D U P A 2
O8C O 0.3785(7) 1.0352(9) -0.1606(7) 0.0324(15) Uani 0.380(3) 1 d D U P A 2
C1B C 0.7428(4) 0.2565(5) 0.2577(5) 0.0237(11) Uani 1 1 d . . . . .
H1B H 0.7444 0.1638 0.2692 0.028 Uiso 1 1 calc R U . . .
C2B C 0.8424(4) 0.2945(5) 0.2456(4) 0.0239(11) Uani 1 1 d . . . . .
H2B H 0.9091 0.2926 0.3105 0.029 Uiso 1 1 calc R U . . .
C3B C 0.8307(5) 0.1890(5) 0.1640(5) 0.0260(11) Uani 1 1 d . . . . .
H3B1 H 0.8698 0.2110 0.1233 0.031 Uiso 1 1 calc R U . . .
H3B2 H 0.8558 0.1070 0.1981 0.031 Uiso 1 1 calc R U . . .
C4B C 0.7100(5) 0.1866(5) 0.0944(5) 0.0278(12) Uani 1 1 d . . . . .
H4B1 H 0.6808 0.1021 0.0941 0.033 Uiso 1 1 calc R U . . .
H4B2 H 0.6940 0.2108 0.0225 0.033 Uiso 1 1 calc R U . . .
C5B C 0.6646(4) 0.2848(5) 0.1454(4) 0.0208(10) Uani 1 1 d . . . . .
H5B H 0.5890 0.2736 0.1296 0.025 Uiso 1 1 calc R U . . .
C6B C 0.6959(4) 0.4186(5) 0.1256(4) 0.0198(10) Uani 1 1 d . . . . .
C7B C 0.6463(4) 0.5376(5) 0.1512(4) 0.0183(10) Uani 1 1 d . . . . .
H7B H 0.5681 0.5374 0.1139 0.022 Uiso 1 1 calc R U . . .
C8B C 0.6949(4) 0.6484(5) 0.1188(4) 0.0193(10) Uani 1 1 d . . . . .
C9B C 0.6415(4) 0.7380(5) 0.0453(5) 0.0229(11) Uani 1 1 d . . . . .
H9B H 0.5674 0.7347 0.0081 0.027 Uiso 1 1 calc R U . . .
C10B C 0.6986(5) 0.8335(5) 0.0267(5) 0.0287(12) Uani 1 1 d . . . . .
H10B H 0.6631 0.8956 -0.0238 0.034 Uiso 1 1 calc R U . . .
C11B C 0.8083(5) 0.8388(5) 0.0821(5) 0.0298(13) Uani 1 1 d . . . . .
H11B H 0.8463 0.9052 0.0698 0.036 Uiso 1 1 calc R U . . .
C12B C 0.8606(5) 0.7482(5) 0.1540(5) 0.0277(12) Uani 1 1 d . . . . .
H12B H 0.9348 0.7506 0.1904 0.033 Uiso 1 1 calc R U . . .
C13B C 0.8039(4) 0.6528(5) 0.1730(4) 0.0201(10) Uani 1 1 d . . . . .
C14B C 0.8494(4) 0.5479(5) 0.2510(4) 0.0209(11) Uani 1 1 d . . . . .
H14B H 0.9273 0.5548 0.2903 0.025 Uiso 1 1 calc R U . . .
C15B C 0.8156(4) 0.4228(5) 0.1872(4) 0.0195(10) Uani 1 1 d . . . . .
C16B C 0.6780(4) 0.4294(5) 0.0137(4) 0.0216(12) Uani 1 1 d . . . . .
C17B C 0.8565(4) 0.4306(5) 0.1066(5) 0.0237(12) Uani 1 1 d . . . . .
C18B C 0.6842(4) 0.5532(5) 0.2659(4) 0.0190(11) Uani 1 1 d . . . . .
C19B C 0.6235(4) 0.5693(5) 0.3191(5) 0.0209(11) Uani 1 1 d . . . . .
H19B H 0.5493 0.5706 0.2826 0.025 Uiso 1 1 calc R U . . .
C20B C 0.6709(4) 0.5838(5) 0.4258(4) 0.0204(10) Uani 1 1 d D . . . .
C21B C 0.7804(4) 0.5843(5) 0.4791(4) 0.0212(11) Uani 1 1 d D . . . .
C22B C 0.8427(5) 0.5732(5) 0.4258(5) 0.0219(11) Uani 1 1 d . . . . .
H22B H 0.9169 0.5768 0.4619 0.026 Uiso 1 1 calc R U . . .
C23B C 0.7949(4) 0.5570(5) 0.3204(5) 0.0195(11) Uani 1 1 d . . . . .
N1B N 0.6402(4) 0.2627(4) 0.3526(4) 0.0260(10) Uani 1 1 d . . . . .
O1B O 0.5976(3) 0.1729(4) 0.3025(4) 0.0322(10) Uani 1 1 d . . . . .
O2B O 0.6245(3) 0.3152(4) 0.4190(4) 0.0307(10) Uani 1 1 d . . . . .
O3B O 0.7255(3) 0.3184(4) 0.3385(3) 0.0238(8) Uani 1 1 d . . . . .
O4B O 0.5981(3) 0.4344(4) -0.0616(3) 0.0267(9) Uani 1 1 d . . . . .
O5B O 0.7736(3) 0.4295(4) 0.0079(3) 0.0239(9) Uani 1 1 d . . . . .
O6B O 0.9448(3) 0.4386(4) 0.1165(3) 0.0276(9) Uani 1 1 d . . . . .
Br2 Br 0.57983(4) 0.60156(6) 0.49058(4) 0.0265(2) Uani 0.876(3) 1 d D U P B 1
N2B N 0.8352(9) 0.5932(12) 0.5902(6) 0.0314(16) Uani 0.876(3) 1 d D U P B 1
O7B O 0.9270(4) 0.6331(5) 0.6284(4) 0.0300(11) Uani 0.876(3) 1 d D U P B 1
O8B O 0.7957(4) 0.5561(5) 0.6457(4) 0.0337(11) Uani 0.876(3) 1 d D U P B 1
Br2D Br 0.8533(8) 0.6101(10) 0.6245(5) 0.0314(16) Uani 0.124(3) 1 d D U P B 2
N2D N 0.6257(14) 0.604(3) 0.4961(13) 0.0265(2) Uani 0.124(3) 1 d D U P B 2
O7D O 0.602(3) 0.521(3) 0.540(3) 0.062(8) Uani 0.124(3) 1 d D U P B 2
O8D O 0.609(3) 0.715(3) 0.514(3) 0.079(10) Uani 0.124(3) 1 d D U P B 2

loop_
_atom_site_aniso_label
_atom_site_aniso_U_11
_atom_site_aniso_U_22
_atom_site_aniso_U_33
_atom_site_aniso_U_23
_atom_site_aniso_U_13
_atom_site_aniso_U_12
C1A 0.026(3) 0.028(3) 0.025(3) -0.003(2) 0.017(2) 0.002(2)
C2A 0.019(2) 0.031(3) 0.017(2) -0.002(2) 0.007(2) 0.000(2)
C3A 0.033(3) 0.024(3) 0.035(3) 0.002(2) 0.019(3) -0.006(2)
C4A 0.029(3) 0.026(3) 0.029(3) 0.011(2) 0.016(2) 0.005(2)
C5A 0.023(3) 0.024(3) 0.024(3) 0.005(2) 0.012(2) 0.004(2)
C6A 0.016(2) 0.026(3) 0.013(3) -0.001(2) 0.005(2) 0.0000(19)
C7A 0.021(2) 0.025(3) 0.017(3) 0.003(2) 0.009(2) 0.0000(19)
C8A 0.025(3) 0.029(3) 0.018(3) 0.004(2) 0.014(2) 0.000(2)
C9A 0.032(3) 0.031(3) 0.018(3) 0.000(2) 0.013(2) -0.006(2)
C10A 0.044(3) 0.022(3) 0.024(3) 0.001(2) 0.018(3) -0.002(2)
C11A 0.040(3) 0.024(3) 0.030(3) 0.001(2) 0.021(3) 0.003(2)
C12A 0.025(3) 0.029(3) 0.027(3) 0.003(2) 0.017(2) 0.007(2)
C13A 0.025(3) 0.026(3) 0.019(3) 0.000(2) 0.012(2) -0.001(2)
C14A 0.018(3) 0.031(3) 0.014(3) -0.001(2) 0.009(2) 0.001(2)
C15A 0.015(2) 0.027(3) 0.017(3) -0.001(2) 0.008(2) -0.0032(18)
C16A 0.016(3) 0.036(3) 0.018(3) 0.002(2) 0.009(2) 0.000(2)
C17A 0.024(3) 0.024(2) 0.018(3) -0.002(2) 0.013(2) -0.004(2)
C18A 0.027(3) 0.019(2) 0.019(3) 0.001(2) 0.011(2) 0.002(2)
C19A 0.029(3) 0.022(3) 0.023(3) -0.001(2) 0.013(2) 0.000(2)
C20A 0.032(3) 0.020(2) 0.029(3) -0.003(2) 0.020(2) -0.002(2)
C21A 0.029(3) 0.016(2) 0.021(3) 0.000(2) 0.011(2) 0.000(2)
C22A 0.019(2) 0.022(2) 0.016(3) 0.003(2) 0.004(2) -0.001(2)
C23A 0.025(3) 0.016(2) 0.018(3) 0.001(2) 0.013(2) 0.0004(19)
N1A 0.031(2) 0.025(2) 0.023(3) -0.001(2) 0.014(2) 0.0029(19)
O1A 0.0307(19) 0.035(2) 0.030(2) 0.0017(19) 0.0182(18) 0.0007(17)
O2A 0.036(2) 0.031(2) 0.035(2) 0.0075(19) 0.0172(19) 0.0100(17)
O3A 0.0239(18) 0.0260(18) 0.025(2) -0.0021(16) 0.0111(16) 0.0011(14)
O4A 0.022(2) 0.045(2) 0.022(2) 0.0014(19) 0.0066(18) -0.0007(17)
O5A 0.024(2) 0.037(2) 0.015(2) 0.0020(17) 0.0111(16) -0.0010(17)
O6A 0.023(2) 0.046(2) 0.027(2) -0.0033(19) 0.0144(17) -0.0039(17)
Br1 0.0274(6) 0.0351(6) 0.0253(5) 0.0043(4) 0.0190(4) -0.0006(4)
N2A 0.0487(12) 0.0300(8) 0.0216(10) -0.0001(7) 0.0172(9) -0.0076(7)
O7A 0.030(3) 0.039(4) 0.030(4) 0.000(3) 0.021(3) 0.004(3)
O8A 0.021(3) 0.043(4) 0.039(4) 0.003(3) 0.015(3) 0.016(3)
Br1C 0.0487(12) 0.0300(8) 0.0216(10) -0.0001(7) 0.0172(9) -0.0076(7)
N2C 0.0274(6) 0.0351(6) 0.0253(5) 0.0043(4) 0.0190(4) -0.0006(4)
O7C 0.032(3) 0.038(3) 0.033(3) -0.018(3) 0.021(3) -0.019(3)
O8C 0.032(3) 0.038(3) 0.033(3) -0.018(3) 0.021(3) -0.019(3)
C1B 0.030(3) 0.020(2) 0.021(3) -0.003(2) 0.011(2) 0.001(2)
C2B 0.029(3) 0.022(3) 0.024(3) 0.002(2) 0.014(2) 0.005(2)
C3B 0.032(3) 0.025(3) 0.025(3) -0.001(2) 0.016(2) 0.005(2)
C4B 0.040(3) 0.024(3) 0.025(3) 0.000(2) 0.018(3) 0.004(2)
C5B 0.024(3) 0.022(2) 0.019(3) 0.001(2) 0.012(2) -0.0017(19)
C6B 0.022(3) 0.022(2) 0.020(3) -0.004(2) 0.013(2) -0.001(2)
C7B 0.016(2) 0.022(2) 0.018(3) 0.001(2) 0.0087(19) 0.0000(18)
C8B 0.024(2) 0.019(2) 0.017(2) -0.001(2) 0.012(2) -0.0010(19)
C9B 0.023(3) 0.027(3) 0.021(3) -0.003(2) 0.012(2) 0.001(2)
C10B 0.042(3) 0.026(3) 0.025(3) 0.006(2) 0.021(3) 0.006(2)
C11B 0.047(4) 0.023(3) 0.029(3) -0.005(2) 0.025(3) -0.010(2)
C12B 0.032(3) 0.028(3) 0.024(3) -0.007(2) 0.013(2) -0.007(2)
C13B 0.024(2) 0.023(2) 0.017(2) -0.006(2) 0.011(2) -0.003(2)
C14B 0.020(3) 0.023(2) 0.020(3) -0.004(2) 0.009(2) -0.0036(18)
C15B 0.022(3) 0.024(3) 0.017(3) -0.002(2) 0.011(2) -0.0013(19)
C16B 0.029(3) 0.018(2) 0.020(3) -0.002(2) 0.012(2) 0.0006(19)
C17B 0.023(3) 0.028(3) 0.020(3) -0.001(2) 0.008(2) 0.003(2)
C18B 0.018(2) 0.021(2) 0.020(3) 0.001(2) 0.010(2) 0.0010(19)
C19B 0.017(2) 0.027(3) 0.022(3) -0.002(2) 0.011(2) 0.0035(19)
C20B 0.026(3) 0.022(2) 0.020(3) -0.002(2) 0.016(2) 0.000(2)
C21B 0.029(3) 0.021(2) 0.017(3) 0.000(2) 0.014(2) 0.001(2)
C22B 0.026(3) 0.018(2) 0.027(3) 0.002(2) 0.017(3) -0.003(2)
C23B 0.016(3) 0.023(2) 0.019(3) 0.000(2) 0.007(2) -0.0007(19)
N1B 0.024(2) 0.029(2) 0.029(3) 0.002(2) 0.015(2) -0.0020(19)
O1B 0.034(2) 0.028(2) 0.041(3) -0.0072(19) 0.023(2) -0.0112(17)
O2B 0.040(2) 0.029(2) 0.031(2) -0.0010(18) 0.023(2) -0.0011(17)
O3B 0.0298(19) 0.0269(18) 0.0213(19) -0.0042(16) 0.0173(16) -0.0088(15)
O4B 0.025(2) 0.039(2) 0.014(2) -0.0008(17) 0.0067(17) -0.0007(16)
O5B 0.022(2) 0.033(2) 0.020(2) 0.0014(17) 0.0122(17) 0.0020(16)
O6B 0.022(2) 0.038(2) 0.028(2) 0.0019(18) 0.0157(17) 0.0035(16)
Br2 0.0242(3) 0.0362(4) 0.0249(3) -0.0023(3) 0.0161(3) 0.0013(3)
N2B 0.039(3) 0.025(3) 0.028(4) 0.004(3) 0.012(3) 0.000(2)
O7B 0.030(3) 0.040(3) 0.019(2) -0.006(2) 0.0087(19) -0.006(2)
O8B 0.039(3) 0.044(3) 0.022(2) -0.004(2) 0.017(2) -0.002(2)
Br2D 0.039(3) 0.025(3) 0.028(4) 0.004(3) 0.012(3) 0.000(2)
N2D 0.0242(3) 0.0362(4) 0.0249(3) -0.0023(3) 0.0161(3) 0.0013(3)
O7D 0.062(15) 0.069(16) 0.057(15) 0.016(14) 0.026(13) -0.009(14)
O8D 0.074(16) 0.063(15) 0.080(17) -0.012(15) 0.014(15) -0.004(14)

loop_
_atom_type_symbol
_atom_type_description
_atom_type_scat_dispersion_real
_atom_type_scat_dispersion_imag
_atom_type_scat_source
C C 0.0181 0.0091 'International Tables Vol C Tables 4.2.6.8 and 6.1.1.4'
H H 0.0000 0.0000 'International Tables Vol C Tables 4.2.6.8 and 6.1.1.4'
N N 0.0311 0.0180 'International Tables Vol C Tables 4.2.6.8 and 6.1.1.4'
O O 0.0492 0.0322 'International Tables Vol C Tables 4.2.6.8 and 6.1.1.4'
Br Br -0.6763 1.2805 'International Tables Vol C Tables 4.2.6.8 and 6.1.1.4'

loop_
_geom_angle_atom_site_label_1
_geom_angle_atom_site_label_2
_geom_angle_atom_site_label_3
_geom_angle
O3A C1A C5A 117.3(5)
O3A C1A C2A 115.9(5)
C5A C1A C2A 95.5(4)
O3A C1A H1A 109.1
C5A C1A H1A 109.1
C2A C1A H1A 109.1
C3A C2A C15A 108.3(4)
C3A C2A C1A 95.1(4)
C15A C2A C1A 106.0(4)
C3A C2A H2A 115.1
C15A C2A H2A 115.1
C1A C2A H2A 115.1
C2A C3A C4A 103.2(4)
C2A C3A H3A1 111.1
C4A C3A H3A1 111.1
C2A C3A H3A2 111.1
C4A C3A H3A2 111.1
H3A1 C3A H3A2 109.1
C5A C4A C3A 103.6(4)
C5A C4A H4A1 111.0
C3A C4A H4A1 111.0
C5A C4A H4A2 111.0
C3A C4A H4A2 111.0
H4A1 C4A H4A2 109.0
C1A C5A C4A 96.2(4)
C1A C5A C6A 104.8(4)
C4A C5A C6A 109.6(5)
C1A C5A H5A 114.8
C4A C5A H5A 114.8
C6A C5A H5A 114.8
C16A C6A C15A 104.5(4)
C16A C6A C5A 108.7(4)
C15A C6A C5A 103.0(4)
C16A C6A C7A 107.7(4)
C15A C6A C7A 109.3(4)
C5A C6A C7A 122.2(4)
C8A C7A C18A 104.5(4)
C8A C7A C6A 104.4(4)
C18A C7A C6A 110.0(4)
C8A C7A H7A 112.5
C18A C7A H7A 112.5
C6A C7A H7A 112.5
C9A C8A C13A 120.0(5)
C9A C8A C7A 126.4(5)
C13A C8A C7A 113.6(5)
C10A C9A C8A 120.0(6)
C10A C9A H9A 120.0
C8A C9A H9A 120.0
C11A C10A C9A 120.3(6)
C11A C10A H10A 119.8
C9A C10A H10A 119.8
C10A C11A C12A 120.8(6)
C10A C11A H11A 119.6
C12A C11A H11A 119.6
C13A C12A C11A 118.9(5)
C13A C12A H12A 120.5
C11A C12A H12A 120.5
C12A C13A C8A 119.9(5)
C12A C13A C14A 126.4(5)
C8A C13A C14A 113.7(5)
C23A C14A C13A 104.7(4)
C23A C14A C15A 108.5(4)
C13A C14A C15A 105.7(4)
C23A C14A H14A 112.4
C13A C14A H14A 112.4
C15A C14A H14A 112.4
C17A C15A C2A 112.0(4)
C17A C15A C6A 103.4(4)
C2A C15A C6A 103.7(4)
C17A C15A C14A 105.8(4)
C2A C15A C14A 120.4(4)
C6A C15A C14A 110.3(4)
O4A C16A O5A 119.4(5)
O4A C16A C6A 129.4(5)
O5A C16A C6A 111.2(4)
O6A C17A O5A 120.6(5)
O6A C17A C15A 129.4(6)
O5A C17A C15A 110.1(4)
C19A C18A C23A 120.4(6)
C19A C18A C7A 125.8(5)
C23A C18A C7A 113.8(5)
C18A C19A C20A 119.3(6)
C18A C19A H19A 120.4
C20A C19A H19A 120.4
C21A C20A N2C 122.1(7)
C21A C20A C19A 119.9(5)
N2C C20A C19A 118.0(7)
C21A C20A Br1 125.4(4)
C19A C20A Br1 114.7(4)
C22A C21A C20A 120.7(5)
C22A C21A N2A 116.6(7)
C20A C21A N2A 122.6(7)
C22A C21A Br1C 114.9(4)
C20A C21A Br1C 124.2(4)
C21A C22A C23A 119.2(5)
C21A C22A H22A 120.4
C23A C22A H22A 120.4
C22A C23A C18A 120.5(5)
C22A C23A C14A 125.4(5)
C18A C23A C14A 114.1(5)
O1A N1A O2A 128.4(5)
O1A N1A O3A 113.4(4)
O2A N1A O3A 118.2(5)
N1A O3A C1A 112.0(4)
C16A O5A C17A 110.8(4)
O7A N2A O8A 121.5(8)
O7A N2A C21A 120.8(10)
O8A N2A C21A 117.7(9)
O7C N2C O8C 125.7(10)
O7C N2C C20A 118.7(10)
O8C N2C C20A 115.4(10)
O3B C1B C5B 117.1(4)
O3B C1B C2B 116.7(5)
C5B C1B C2B 96.3(4)
O3B C1B H1B 108.7
C5B C1B H1B 108.7
C2B C1B H1B 108.7
C1B C2B C15B 105.5(4)
C1B C2B C3B 95.0(4)
C15B C2B C3B 107.6(4)
C1B C2B H2B 115.5
C15B C2B H2B 115.5
C3B C2B H2B 115.5
C4B C3B C2B 102.8(4)
C4B C3B H3B1 111.2
C2B C3B H3B1 111.2
C4B C3B H3B2 111.2
C2B C3B H3B2 111.2
H3B1 C3B H3B2 109.1
C3B C4B C5B 104.3(4)
C3B C4B H4B1 110.9
C5B C4B H4B1 110.9
C3B C4B H4B2 110.9
C5B C4B H4B2 110.9
H4B1 C4B H4B2 108.9
C1B C5B C6B 103.8(4)
C1B C5B C4B 95.9(4)
C6B C5B C4B 108.8(4)
C1B C5B H5B 115.4
C6B C5B H5B 115.4
C4B C5B H5B 115.4
C16B C6B C15B 104.3(4)
C16B C6B C5B 109.4(4)
C15B C6B C5B 104.5(4)
C16B C6B C7B 107.5(4)
C15B C6B C7B 109.6(4)
C5B C6B C7B 120.5(4)
C18B C7B C8B 104.6(4)
C18B C7B C6B 111.2(4)
C8B C7B C6B 104.3(4)
C18B C7B H7B 112.1
C8B C7B H7B 112.1
C6B C7B H7B 112.1
C9B C8B C13B 120.7(5)
C9B C8B C7B 126.5(5)
C13B C8B C7B 112.8(5)
C8B C9B C10B 118.7(5)
C8B C9B H9B 120.7
C10B C9B H9B 120.7
C9B C10B C11B 120.6(5)
C9B C10B H10B 119.7
C11B C10B H10B 119.7
C12B C11B C10B 120.1(5)
C12B C11B H11B 119.9
C10B C11B H11B 119.9
C11B C12B C13B 119.4(5)
C11B C12B H12B 120.3
C13B C12B H12B 120.3
C12B C13B C8B 120.4(5)
C12B C13B C14B 125.9(5)
C8B C13B C14B 113.7(5)
C23B C14B C13B 105.4(4)
C23B C14B C15B 109.0(4)
C13B C14B C15B 105.8(4)
C23B C14B H14B 112.1
C13B C14B H14B 112.1
C15B C14B H14B 112.1
C17B C15B C6B 104.7(5)
C17B C15B C2B 112.1(4)
C6B C15B C2B 103.7(4)
C17B C15B C14B 106.2(4)
C6B C15B C14B 110.1(4)
C2B C15B C14B 119.2(5)
O4B C16B O5B 121.2(5)
O4B C16B C6B 128.9(5)
O5B C16B C6B 109.9(4)
O6B C17B O5B 119.9(5)
O6B C17B C15B 129.9(6)
O5B C17B C15B 110.2(5)
C19B C18B C23B 119.6(5)
C19B C18B C7B 127.1(5)
C23B C18B C7B 113.2(5)
C18B C19B C20B 120.1(5)
C18B C19B H19B 120.0
C20B C19B H19B 120.0
C19B C20B C21B 119.8(4)
C19B C20B N2D 130.2(9)
C21B C20B N2D 110.0(8)
C19B C20B Br2 116.3(4)
C21B C20B Br2 123.9(4)
C22B C21B C20B 120.7(5)
C22B C21B N2B 116.3(7)
C20B C21B N2B 123.0(7)
C22B C21B Br2D 116.0(5)
C20B C21B Br2D 123.2(5)
C23B C22B C21B 119.0(5)
C23B C22B H22B 120.5
C21B C22B H22B 120.5
C22B C23B C18B 120.8(5)
C22B C23B C14B 126.0(5)
C18B C23B C14B 113.1(5)
O1B N1B O2B 129.2(5)
O1B N1B O3B 118.9(4)
O2B N1B O3B 111.9(4)
N1B O3B C1B 111.6(4)
C16B O5B C17B 110.7(4)
O8B N2B O7B 120.5(7)
O8B N2B C21B 121.3(9)
O7B N2B C21B 118.0(9)
O7D N2D O8D 118(3)
O7D N2D C20B 125(3)
O8D N2D C20B 117(3)

loop_
_geom_bond_atom_site_label_1
_geom_bond_atom_site_label_2
_geom_bond_distance
C1A O3A 1.439(7)
C1A C5A 1.528(8)
C1A C2A 1.561(7)
C1A H1A 1.0000
C2A C3A 1.530(8)
C2A C15A 1.550(7)
C2A H2A 1.0000
C3A C4A 1.577(8)
C3A H3A1 0.9900
C3A H3A2 0.9900
C4A C5A 1.534(7)
C4A H4A1 0.9900
C4A H4A2 0.9900
C5A C6A 1.567(7)
C5A H5A 1.0000
C6A C16A 1.510(7)
C6A C15A 1.562(7)
C6A C7A 1.574(7)
C7A C8A 1.517(7)
C7A C18A 1.523(8)
C7A H7A 1.0000
C8A C9A 1.391(9)
C8A C13A 1.405(8)
C9A C10A 1.379(9)
C9A H9A 0.9500
C10A C11A 1.378(9)
C10A H10A 0.9500
C11A C12A 1.404(9)
C11A H11A 0.9500
C12A C13A 1.389(7)
C12A H12A 0.9500
C13A C14A 1.529(8)
C14A C23A 1.502(7)
C14A C15A 1.563(8)
C14A H14A 1.0000
C15A C17A 1.541(7)
C16A O4A 1.205(7)
C16A O5A 1.388(6)
C17A O6A 1.172(7)
C17A O5A 1.403(7)
C18A C19A 1.380(8)
C18A C23A 1.399(8)
C19A C20A 1.410(9)
C19A H19A 0.9500
C20A C21A 1.392(8)
C20A N2C 1.407(9)
C20A Br1 1.912(5)
C21A C22A 1.386(8)
C21A N2A 1.412(8)
C21A Br1C 1.920(5)
C22A C23A 1.394(8)
C22A H22A 0.9500
N1A O1A 1.213(6)
N1A O2A 1.218(6)
N1A O3A 1.402(6)
N2A O7A 1.240(12)
N2A O8A 1.265(12)
N2C O7C 1.209(13)
N2C O8C 1.261(13)
C1B O3B 1.443(7)
C1B C5B 1.541(8)
C1B C2B 1.546(7)
C1B H1B 1.0000
C2B C15B 1.562(7)
C2B C3B 1.580(7)
C2B H2B 1.0000
C3B C4B 1.562(8)
C3B H3B1 0.9900
C3B H3B2 0.9900
C4B C5B 1.564(7)
C4B H4B1 0.9900
C4B H4B2 0.9900
C5B C6B 1.556(7)
C5B H5B 1.0000
C6B C16B 1.517(7)
C6B C15B 1.536(8)
C6B C7B 1.568(7)
C7B C18B 1.504(8)
C7B C8B 1.536(7)
C7B H7B 1.0000
C8B C9B 1.380(8)
C8B C13B 1.397(7)
C9B C10B 1.395(8)
C9B H9B 0.9500
C10B C11B 1.407(9)
C10B H10B 0.9500
C11B C12B 1.372(9)
C11B H11B 0.9500
C12B C13B 1.393(7)
C12B H12B 0.9500
C13B C14B 1.515(8)
C14B C23B 1.503(7)
C14B C15B 1.570(7)
C14B H14B 1.0000
C15B C17B 1.502(8)
C16B O4B 1.180(7)
C16B O5B 1.390(7)
C17B O6B 1.198(7)
C17B O5B 1.395(7)
C18B C19B 1.383(7)
C18B C23B 1.417(7)
C19B C20B 1.389(8)
C19B H19B 0.9500
C20B C21B 1.400(8)
C20B N2D 1.424(12)
C20B Br2 1.895(4)
C21B C22B 1.399(7)
C21B N2B 1.444(7)
C21B Br2D 1.906(7)
C22B C23B 1.374(8)
C22B H22B 0.9500
N1B O1B 1.193(6)
N1B O2B 1.204(7)
N1B O3B 1.435(6)
N2B O8B 1.219(12)
N2B O7B 1.246(12)
N2D O7D 1.22(2)
N2D O8D 1.26(2)

loop_
_geom_torsion_atom_site_label_1
_geom_torsion_atom_site_label_2
_geom_torsion_atom_site_label_3
_geom_torsion_atom_site_label_4
_geom_torsion
O3A C1A C2A C3A 172.3(5)
C5A C1A C2A C3A -63.6(5)
O3A C1A C2A C15A -76.9(6)
C5A C1A C2A C15A 47.1(5)
C15A C2A C3A C4A -69.5(5)
C1A C2A C3A C4A 39.2(5)
C2A C3A C4A C5A -2.2(6)
O3A C1A C5A C4A -174.8(4)
C2A C1A C5A C4A 62.3(5)
O3A C1A C5A C6A 73.0(5)
C2A C1A C5A C6A -49.9(5)
C3A C4A C5A C1A -36.7(5)
C3A C4A C5A C6A 71.3(6)
C1A C5A C6A C16A 146.0(4)
C4A C5A C6A C16A 43.8(6)
C1A C5A C6A C15A 35.6(5)
C4A C5A C6A C15A -66.7(5)
C1A C5A C6A C7A -87.6(6)
C4A C5A C6A C7A 170.2(5)
C16A C6A C7A C8A -52.7(6)
C15A C6A C7A C8A 60.3(5)
C5A C6A C7A C8A -179.5(5)
C16A C6A C7A C18A -164.3(4)
C15A C6A C7A C18A -51.3(5)
C5A C6A C7A C18A 68.9(6)
C18A C7A C8A C9A -124.6(6)
C6A C7A C8A C9A 119.9(6)
C18A C7A C8A C13A 55.0(6)
C6A C7A C8A C13A -60.5(6)
C13A C8A C9A C10A -1.2(9)
C7A C8A C9A C10A 178.4(5)
C8A C9A C10A C11A 1.1(9)
C9A C10A C11A C12A -0.2(9)
C10A C11A C12A C13A -0.5(9)
C11A C12A C13A C8A 0.3(8)
C11A C12A C13A C14A -178.6(5)
C9A C8A C13A C12A 0.5(8)
C7A C8A C13A C12A -179.1(5)
C9A C8A C13A C14A 179.6(5)
C7A C8A C13A C14A 0.0(7)
C12A C13A C14A C23A 123.7(6)
C8A C13A C14A C23A -55.3(6)
C12A C13A C14A C15A -121.8(6)
C8A C13A C14A C15A 59.3(6)
C3A C2A C15A C17A -36.5(6)
C1A C2A C15A C17A -137.6(5)
C3A C2A C15A C6A 74.3(5)
C1A C2A C15A C6A -26.8(5)
C3A C2A C15A C14A -161.9(5)
C1A C2A C15A C14A 97.0(5)
C16A C6A C15A C17A -1.2(5)
C5A C6A C15A C17A 112.3(4)
C7A C6A C15A C17A -116.3(5)
C16A C6A C15A C2A -118.3(4)
C5A C6A C15A C2A -4.7(5)
C7A C6A C15A C2A 126.6(4)
C16A C6A C15A C14A 111.5(5)
C5A C6A C15A C14A -134.9(4)
C7A C6A C15A C14A -3.6(6)
C23A C14A C15A C17A 168.5(4)
C13A C14A C15A C17A 56.6(5)
C23A C14A C15A C2A -63.3(6)
C13A C14A C15A C2A -175.2(4)
C23A C14A C15A C6A 57.4(6)
C13A C14A C15A C6A -54.5(5)
C15A C6A C16A O4A -177.0(6)
C5A C6A C16A O4A 73.6(8)
C7A C6A C16A O4A -60.8(8)
C15A C6A C16A O5A 2.8(6)
C5A C6A C16A O5A -106.7(5)
C7A C6A C16A O5A 119.0(5)
C2A C15A C17A O6A -71.1(7)
C6A C15A C17A O6A 177.8(6)
C14A C15A C17A O6A 61.9(7)
C2A C15A C17A O5A 110.5(5)
C6A C15A C17A O5A -0.6(6)
C14A C15A C17A O5A -116.5(5)
C8A C7A C18A C19A 121.2(6)
C6A C7A C18A C19A -127.2(6)
C8A C7A C18A C23A -55.8(6)
C6A C7A C18A C23A 55.8(6)
C23A C18A C19A C20A -2.2(8)
C7A C18A C19A C20A -179.0(5)
C18A C19A C20A C21A 0.6(8)
C18A C19A C20A N2C -178.4(8)
C18A C19A C20A Br1 -179.2(4)
N2C C20A C21A C22A -179.6(8)
C19A C20A C21A C22A 1.5(8)
Br1 C20A C21A C22A -178.8(4)
C19A C20A C21A N2A -177.4(7)
Br1 C20A C21A N2A 2.3(9)
N2C C20A C21A Br1C -4.3(10)
C19A C20A C21A Br1C 176.9(4)
C20A C21A C22A C23A -1.9(8)
N2A C21A C22A C23A 177.1(7)
Br1C C21A C22A C23A -177.7(4)
C21A C22A C23A C18A 0.3(8)
C21A C22A C23A C14A 178.7(5)
C19A C18A C23A C22A 1.8(8)
C7A C18A C23A C22A 179.0(5)
C19A C18A C23A C14A -176.8(5)
C7A C18A C23A C14A 0.4(7)
C13A C14A C23A C22A -123.6(5)
C15A C14A C23A C22A 123.8(5)
C13A C14A C23A C18A 54.9(6)
C15A C14A C23A C18A -57.7(6)
O1A N1A O3A C1A -177.5(5)
O2A N1A O3A C1A 1.2(7)
C5A C1A O3A N1A 78.6(5)
C2A C1A O3A N1A -169.6(4)
O4A C16A O5A C17A 176.5(6)
C6A C16A O5A C17A -3.3(6)
O6A C17A O5A C16A -176.2(6)
C15A C17A O5A C16A 2.4(6)
C22A C21A N2A O7A -151.8(9)
C20A C21A N2A O7A 27.1(14)
C22A C21A N2A O8A 25.2(12)
C20A C21A N2A O8A -155.8(8)
C21A C20A N2C O7C 131.4(11)
C19A C20A N2C O7C -49.7(15)
C21A C20A N2C O8C -43.4(15)
C19A C20A N2C O8C 135.5(10)
O3B C1B C2B C15B -78.2(6)
C5B C1B C2B C15B 46.4(5)
O3B C1B C2B C3B 172.0(5)
C5B C1B C2B C3B -63.4(4)
C1B C2B C3B C4B 39.5(5)
C15B C2B C3B C4B -68.5(5)
C2B C3B C4B C5B -2.6(5)
O3B C1B C5B C6B 75.2(5)
C2B C1B C5B C6B -49.1(5)
O3B C1B C5B C4B -173.8(4)
C2B C1B C5B C4B 61.9(4)
C3B C4B C5B C1B -35.6(5)
C3B C4B C5B C6B 71.2(5)
C1B C5B C6B C16B 145.9(4)
C4B C5B C6B C16B 44.6(6)
C1B C5B C6B C15B 34.8(5)
C4B C5B C6B C15B -66.5(5)
C1B C5B C6B C7B -88.9(6)
C4B C5B C6B C7B 169.8(5)
C16B C6B C7B C18B -164.8(4)
C15B C6B C7B C18B -52.1(6)
C5B C6B C7B C18B 69.1(6)
C16B C6B C7B C8B -52.7(5)
C15B C6B C7B C8B 60.0(5)
C5B C6B C7B C8B -178.8(5)
C18B C7B C8B C9B -123.4(6)
C6B C7B C8B C9B 119.7(6)
C18B C7B C8B C13B 56.1(6)
C6B C7B C8B C13B -60.8(6)
C13B C8B C9B C10B -0.4(8)
C7B C8B C9B C10B 179.1(5)
C8B C9B C10B C11B -0.3(8)
C9B C10B C11B C12B 1.2(9)
C10B C11B C12B C13B -1.3(9)
C11B C12B C13B C8B 0.6(8)
C11B C12B C13B C14B -178.7(5)
C9B C8B C13B C12B 0.2(8)
C7B C8B C13B C12B -179.3(5)
C9B C8B C13B C14B 179.7(5)
C7B C8B C13B C14B 0.1(6)
C12B C13B C14B C23B 123.4(5)
C8B C13B C14B C23B -56.0(6)
C12B C13B C14B C15B -121.2(5)
C8B C13B C14B C15B 59.4(6)
C16B C6B C15B C17B -2.0(5)
C5B C6B C15B C17B 112.8(5)
C7B C6B C15B C17B -116.8(5)
C16B C6B C15B C2B -119.7(4)
C5B C6B C15B C2B -4.9(5)
C7B C6B C15B C2B 125.6(4)
C16B C6B C15B C14B 111.7(5)
C5B C6B C15B C14B -133.5(4)
C7B C6B C15B C14B -3.0(6)
C1B C2B C15B C17B -138.9(5)
C3B C2B C15B C17B -38.4(6)
C1B C2B C15B C6B -26.5(5)
C3B C2B C15B C6B 74.0(5)
C1B C2B C15B C14B 96.2(5)
C3B C2B C15B C14B -163.3(4)
C23B C14B C15B C17B 170.0(5)
C13B C14B C15B C17B 57.1(5)
C23B C14B C15B C6B 57.2(6)
C13B C14B C15B C6B -55.7(5)
C23B C14B C15B C2B -62.4(6)
C13B C14B C15B C2B -175.3(4)
C15B C6B C16B O4B -177.4(6)
C5B C6B C16B O4B 71.3(7)
C7B C6B C16B O4B -61.1(7)
C15B C6B C16B O5B 4.3(5)
C5B C6B C16B O5B -107.0(5)
C7B C6B C16B O5B 120.6(4)
C6B C15B C17B O6B 178.2(6)
C2B C15B C17B O6B -70.1(8)
C14B C15B C17B O6B 61.7(8)
C6B C15B C17B O5B -0.8(6)
C2B C15B C17B O5B 110.9(5)
C14B C15B C17B O5B -117.3(5)
C8B C7B C18B C19B 119.9(6)
C6B C7B C18B C19B -128.1(6)
C8B C7B C18B C23B -56.9(6)
C6B C7B C18B C23B 55.1(6)
C23B C18B C19B C20B -2.7(8)
C7B C18B C19B C20B -179.4(5)
C18B C19B C20B C21B 1.2(8)
C18B C19B C20B N2D 178.7(16)
C18B C19B C20B Br2 -178.7(4)
C19B C20B C21B C22B 1.4(8)
N2D C20B C21B C22B -176.5(13)
Br2 C20B C21B C22B -178.7(4)
C19B C20B C21B N2B -177.2(7)
Br2 C20B C21B N2B 2.7(9)
C19B C20B C21B Br2D 177.4(6)
N2D C20B C21B Br2D -0.5(14)
C20B C21B C22B C23B -2.4(8)
N2B C21B C22B C23B 176.3(7)
Br2D C21B C22B C23B -178.7(6)
C21B C22B C23B C18B 0.8(8)
C21B C22B C23B C14B 177.8(5)
C19B C18B C23B C22B 1.7(8)
C7B C18B C23B C22B 178.8(5)
C19B C18B C23B C14B -175.6(5)
C7B C18B C23B C14B 1.5(7)
C13B C14B C23B C22B -122.0(6)
C15B C14B C23B C22B 124.8(6)
C13B C14B C23B C18B 55.1(6)
C15B C14B C23B C18B -58.0(6)
O1B N1B O3B C1B 3.0(7)
O2B N1B O3B C1B -179.1(5)
C5B C1B O3B N1B 75.5(5)
C2B C1B O3B N1B -171.3(4)
O4B C16B O5B C17B 176.5(5)
C6B C16B O5B C17B -5.1(6)
O6B C17B O5B C16B -175.4(5)
C15B C17B O5B C16B 3.7(6)
C22B C21B N2B O8B -151.5(10)
C20B C21B N2B O8B 27.1(15)
C22B C21B N2B O7B 24.2(14)
C20B C21B N2B O7B -157.2(9)
C19B C20B N2D O7D 91.3(19)
C21B C20B N2D O7D -91.0(16)
C19B C20B N2D O8D -88.7(19)
C21B C20B N2D O8D 88.9(16)
